data_7028044
loop_
_publ_author_name
'He, Yingxia'
'McGowan, Patrick C.'
'Abboud, Khalil A.'
'McElwee-White, Lisa'

_publ_section_title
;
 Oxidation of the zwitterionic tungsten amide (OC)5WNPhNPhC(OMe)Ph with
 Br2 and PCl5. Formation of [(PhN)W(CO)2X2]2 and (PhN)W(CO)2X2L
 (X&#x2005;=&#x2005;Br or Cl; L&#x2005;=&#x2005;MeCN, Me3C6H2NH2 and
 i-BuNH2)
;
_journal_issue 20
_journal_name_full 'Journal of the Chemical Society, Dalton Transactions'
_journal_page_first 3373
_journal_paper_doi 10.1039/a803989e
_journal_year 1998
_chemical_formula_sum 'C16 H10 Cl4 N2 O4 W2'
_chemical_formula_weight 803.76
_chemical_name_systematic
; 
 ? 
;
_space_group_IT_number 14
_symmetry_cell_setting monoclinic
_symmetry_space_group_name_Hall '-P 2yn'
_symmetry_space_group_name_H-M 'P 1 21/n 1'
_atom_sites_solution_hydrogens geom
_atom_sites_solution_primary direct
_atom_sites_solution_secondary difmap
_audit_creation_method SHELXL-97
_cell_angle_alpha 90.00
_cell_angle_beta 95.139(1)
_cell_angle_gamma 90.00
_cell_formula_units_Z 2
_cell_length_a 7.1433(3)
_cell_length_b 10.1298(4)
_cell_length_c 14.9460(7)
_cell_measurement_reflns_used 6121
_cell_measurement_temperature 173(2)
_cell_measurement_theta_max 27.5
_cell_measurement_theta_min 2.43
_cell_volume 1077.15(8)
_computing_cell_refinement 'Siemens SMART & SAINT, (Siemens, 1995)'
_computing_data_collection 'Siemens SMART, (Siemens, 1995)'
_computing_data_reduction 'Siemens SHELXTL5, (Sheldrick, 1995)'
_computing_molecular_graphics 'Siemens SHELXTL5'
_computing_publication_material SHELXL-97
_computing_structure_refinement SHELXL-97
_computing_structure_solution 'SHELXL-97, (Sheldrick, 1997)'
_diffrn_ambient_temperature 173(2)
_diffrn_measurement_method '\w scans'
_diffrn_radiation_monochromator graphite
_diffrn_radiation_source 'normal-focus sealed tube'
_diffrn_radiation_type MoK\a
_diffrn_radiation_wavelength 0.71073
_diffrn_reflns_av_R_equivalents 0.0505
_diffrn_reflns_av_sigmaI/netI 0.0350
_diffrn_reflns_limit_h_max 9
_diffrn_reflns_limit_h_min -9
_diffrn_reflns_limit_k_max 13
_diffrn_reflns_limit_k_min -13
_diffrn_reflns_limit_l_max 11
_diffrn_reflns_limit_l_min -19
_diffrn_reflns_number 7058
_diffrn_reflns_theta_max 27.50
_diffrn_reflns_theta_min 2.43
_exptl_absorpt_coefficient_mu 11.191
_exptl_absorpt_correction_T_max 0.4146
_exptl_absorpt_correction_T_min 0.1098
_exptl_absorpt_correction_type integration
_exptl_crystal_colour Red
_exptl_crystal_density_diffrn 2.478
_exptl_crystal_density_method 'not measured'
_exptl_crystal_description Blocks
_exptl_crystal_F_000 736
_exptl_crystal_size_max 0.28
_exptl_crystal_size_mid 0.15
_exptl_crystal_size_min 0.08
_refine_diff_density_max 0.976
_refine_diff_density_min -1.478
_refine_diff_density_rms 0.154
_refine_ls_extinction_coef 0.0045(3)
_refine_ls_extinction_expression Fc^*^=kFc[1+0.001xFc^2^\l^3^/sin(2\q)]^-1/4^
_refine_ls_extinction_method SHELXL-97
_refine_ls_goodness_of_fit_ref 1.480
_refine_ls_hydrogen_treatment constr
_refine_ls_matrix_type full
_refine_ls_number_parameters 128
_refine_ls_number_reflns 2475
_refine_ls_number_restraints 0
_refine_ls_restrained_S_all 1.480
_refine_ls_R_factor_all 0.0344
_refine_ls_R_factor_gt 0.0310
_refine_ls_shift/su_max 0.001
_refine_ls_shift/su_mean 0.000
_refine_ls_structure_factor_coef Fsqd
_refine_ls_weighting_details 'w=1/[\s^2^(Fo^2^)+(0.0178P)^2^+1.5572P] where P=(Fo^2^+2Fc^2^)/3'
_refine_ls_weighting_scheme calc
_refine_ls_wR_factor_gt 0.0675
_refine_ls_wR_factor_ref 0.0682
_reflns_number_gt 2334
_reflns_number_total 2475
_reflns_threshold_expression >2sigma(I)
_cod_data_source_file e803989sup1.cif
_cod_data_source_block 5
_cod_depositor_comments
;
The following automatic conversions were performed:

'_symmetry_cell_setting' value 'Monoclinic' changed to 'monoclinic'
according to /home/saulius/struct/CIF-dictionaries/cif_core.dic
dictionary named 'cif_core.dic' version 2.4.2 from 2011-04-26.

Automatic conversion script
Id: cif_fix_values 1891 2012-01-12 08:04:46Z andrius 

The following automatic conversions were performed:

'_refine_ls_weighting_scheme' value 'calc
w=1/[\s^2^(Fo^2^)+(0.0178P)^2^+1.5572P] where P=(Fo^2^+2Fc^2^)/3' was
changed to 'calc'. New tag '_refine_ls_weighting_details' was
created. The value of the new tag was set to
'w=1/[\s^2^(Fo^2^)+(0.0178P)^2^+1.5572P] where P=(Fo^2^+2Fc^2^)/3'.

Automatic conversion script
Id: cif_fix_values 3143 2015-03-26 13:38:13Z robertas 
;
_cod_original_sg_symbol_H-M P2(1)/n
_cod_database_code 7028044

loop_
_symmetry_equiv_pos_as_xyz
'x, y, z'
'-x+1/2, y+1/2, -z+1/2'
'-x, -y, -z'
'x-1/2, -y-1/2, z-1/2'

loop_
_atom_site_label
_atom_site_type_symbol
_atom_site_fract_x
_atom_site_fract_y
_atom_site_fract_z
_atom_site_U_iso_or_equiv
_atom_site_adp_type
_atom_site_occupancy
_atom_site_calc_flag
_atom_site_refinement_flags
W W 0.11329(3) 0.597850(18) 0.600133(11) 0.02202(10) Uani 1 d .
Cl1 Cl 0.20549(17) 0.45075(12) 0.47722(8) 0.0264(2) Uani 1 d .
Cl2 Cl 0.0801(2) 0.40471(13) 0.69441(9) 0.0331(3) Uani 1 d .
N1 N 0.1562(6) 0.7483(4) 0.5472(3) 0.0241(8) Uani 1 d .
C1 C 0.2011(6) 0.8697(5) 0.5119(3) 0.0225(9) Uani 1 d .
C2 C 0.2172(7) 0.8791(5) 0.4196(3) 0.0282(10) Uani 1 d .
H2 H 0.1944 0.8045 0.3817 0.034 Uiso 1 calc R
C3 C 0.2671(7) 1.0000(6) 0.3843(3) 0.0323(11) Uani 1 d .
H3 H 0.2810 1.0075 0.3219 0.039 Uiso 1 calc R
C4 C 0.2967(8) 1.1093(5) 0.4394(4) 0.0306(11) Uani 1 d .
H4 H 0.3314 1.1911 0.4147 0.037 Uiso 1 calc R
C5 C 0.2758(8) 1.0997(5) 0.5312(4) 0.0325(12) Uani 1 d .
H5 H 0.2930 1.1758 0.5682 0.039 Uiso 1 calc R
C6 C 0.2304(7) 0.9806(5) 0.5687(3) 0.0280(10) Uani 1 d .
H6 H 0.2191 0.9734 0.6313 0.034 Uiso 1 calc R
O7 O -0.0383(6) 0.7571(4) 0.7617(3) 0.0417(10) Uani 1 d .
C7 C 0.0155(7) 0.6982(6) 0.7050(3) 0.0290(10) Uani 1 d .
O8 O 0.5238(6) 0.6122(5) 0.6988(3) 0.0420(10) Uani 1 d .
C8 C 0.3772(8) 0.6057(5) 0.6646(3) 0.0276(10) Uani 1 d .

loop_
_atom_site_aniso_label
_atom_site_aniso_U_11
_atom_site_aniso_U_22
_atom_site_aniso_U_33
_atom_site_aniso_U_23
_atom_site_aniso_U_13
_atom_site_aniso_U_12
W 0.02786(13) 0.01909(13) 0.01918(12) 0.00050(7) 0.00246(7) -0.00141(7)
Cl1 0.0281(5) 0.0260(6) 0.0252(5) -0.0038(4) 0.0035(4) 0.0015(5)
Cl2 0.0462(7) 0.0264(6) 0.0267(6) 0.0063(5) 0.0027(5) -0.0039(5)
N1 0.0260(19) 0.023(2) 0.0231(18) -0.0022(15) 0.0028(15) 0.0020(16)
C1 0.019(2) 0.021(2) 0.027(2) 0.0010(18) 0.0036(17) 0.0007(17)
C2 0.031(3) 0.026(2) 0.028(2) -0.0005(19) 0.009(2) -0.002(2)
C3 0.035(3) 0.032(3) 0.031(2) 0.007(2) 0.010(2) 0.000(2)
C4 0.027(2) 0.023(2) 0.043(3) 0.008(2) 0.007(2) -0.0001(19)
C5 0.034(3) 0.022(3) 0.040(3) -0.003(2) -0.003(2) 0.000(2)
C6 0.032(2) 0.024(2) 0.026(2) -0.0004(19) -0.0048(18) 0.004(2)
O7 0.053(3) 0.041(2) 0.033(2) -0.0068(18) 0.0148(18) -0.002(2)
C7 0.034(3) 0.029(3) 0.024(2) 0.000(2) 0.0040(18) -0.004(2)
O8 0.037(2) 0.051(3) 0.037(2) -0.0039(18) -0.0020(17) 0.0002(18)
C8 0.031(3) 0.027(3) 0.024(2) 0.0008(18) 0.0022(19) 0.002(2)

loop_
_atom_type_symbol
_atom_type_description
_atom_type_scat_dispersion_real
_atom_type_scat_dispersion_imag
_atom_type_scat_source
C C 0.0033 0.0016 'International Tables Vol C Tables 4.2.6.8 and 6.1.1.4'
H H 0.0000 0.0000 'International Tables Vol C Tables 4.2.6.8 and 6.1.1.4'
N N 0.0061 0.0033 'International Tables Vol C Tables 4.2.6.8 and 6.1.1.4'
O O 0.0106 0.0060 'International Tables Vol C Tables 4.2.6.8 and 6.1.1.4'
Cl Cl 0.1484 0.1585 'International Tables Vol C Tables 4.2.6.8 and 6.1.1.4'
W W -0.8490 6.8722 'International Tables Vol C Tables 4.2.6.8 and 6.1.1.4'

loop_
_geom_angle_atom_site_label_1
_geom_angle_atom_site_label_2
_geom_angle_atom_site_label_3
_geom_angle
_geom_angle_site_symmetry_3
N1 W C8 89.30(19) .
N1 W C7 90.0(2) .
C7 W C8 89.0(2) .
N1 W Cl2 170.99(13) .
C8 W Cl2 83.79(15) .
C7 W Cl2 84.17(15) .
N1 W Cl1 96.77(13) .
C8 W Cl1 94.43(15) .
C7 W Cl1 172.46(15) .
Cl2 W Cl1 89.54(4) .
N1 W Cl1 98.65(13) 3_566
C8 W Cl1 170.92(14) 3_566
C7 W Cl1 95.31(15) 3_566
Cl2 W Cl1 88.72(4) 3_566
Cl1 W Cl1 80.35(4) 3_566
W Cl1 W 99.65(4) 3_566
C1 N1 W 174.9(3) .
N1 C1 C2 118.5(4) .
N1 C1 C6 120.3(4) .
C2 C1 C6 121.2(5) .
C3 C2 C1 118.7(5) .
C3 C2 H2 120.6 .
C1 C2 H2 120.6 .
C4 C3 C2 120.5(5) .
C4 C3 H3 119.7 .
C2 C3 H3 119.7 .
C3 C4 C5 120.3(5) .
C3 C4 H4 119.8 .
C5 C4 H4 119.8 .
C6 C5 C4 120.5(5) .
C6 C5 H5 119.7 .
C4 C5 H5 119.7 .
C5 C6 C1 118.6(5) .
C5 C6 H6 120.7 .
C1 C6 H6 120.7 .
O7 C7 W 178.0(5) .
O8 C8 W 178.4(5) .

loop_
_geom_bond_atom_site_label_1
_geom_bond_atom_site_label_2
_geom_bond_distance
_geom_bond_site_symmetry_2
W N1 1.757(4) .
W C8 2.040(5) .
W C7 2.043(5) .
W Cl2 2.4349(12) .
W Cl1 2.4991(12) .
W Cl1 2.5085(12) 3_566
Cl1 W 2.5085(12) 3_566
N1 C1 1.387(6) .
C1 C2 1.398(7) .
C1 C6 1.411(7) .
C2 C3 1.392(7) .
C2 H2 0.9500 .
C3 C4 1.385(8) .
C3 H3 0.9500 .
C4 C5 1.397(8) .
C4 H4 0.9500 .
C5 C6 1.381(7) .
C5 H5 0.9500 .
C6 H6 0.9500 .
C7 O7 1.131(7) .
C8 O8 1.125(7) .
